data_7249199
loop_
_publ_author_name
'Adusei, Emmanuel B. A.'
'Casetti, Vincent T.'
'Goldsmith, Calvin D.'
'Caswell, Madison'
'Alinj, Drecila'
'Park, Jimin'
'Zeller, Matthias'
'Rusakov, Alexander A.'
'Kinney, Zacharias J.'

_publ_section_title
;
 Bent naphthodithiophenes: synthesis and characterization of isomeric
 fluorophores
;
_journal_issue 35
_journal_name_full 'RSC Advances'
_journal_page_first 25120
_journal_page_last 25129
_journal_paper_doi 10.1039/D4RA04850D
_journal_volume 14
_journal_year 2024
_chemical_absolute_configuration ad
_chemical_formula_moiety 'C30 H24 O4 S2, C4 H8 O'
_chemical_formula_sum 'C34 H32 O5 S2'
_chemical_formula_weight 584.72
_space_group_crystal_system monoclinic
_space_group_IT_number 4
_space_group_name_Hall 'P 2yb'
_space_group_name_H-M_alt 'P 1 21 1'
_atom_sites_solution_hydrogens geom
_atom_sites_solution_primary dual
_atom_sites_solution_secondary difmap
_audit_creation_method SHELXL-2018/3
_audit_update_record
;
2024-06-10 deposited with the CCDC.	2024-07-26 downloaded from the CCDC.
;
_cell_angle_alpha 90
_cell_angle_beta 93.533(3)
_cell_angle_gamma 90
_cell_formula_units_Z 2
_cell_length_a 8.7673(7)
_cell_length_b 6.2302(4)
_cell_length_c 25.9473(19)
_cell_measurement_reflns_used 9694
_cell_measurement_temperature 150(2)
_cell_measurement_theta_max 33.1440
_cell_measurement_theta_min 2.3275
_cell_volume 1414.60(18)
_computing_cell_refinement 'SAINT V8.40B (Bruker, 2020)'
_computing_data_collection 'Apex4 v2022.1-1 (Bruker, 2022)'
_computing_data_reduction 'SAINT V8.40B (Bruker, 2020)'
_computing_structure_refinement
;  
SHELXL-2018/3 (Sheldrick, 2015a, 2018), 
SHELXLE Rev1385 (H\"ubschle et al., 2011)
;
_computing_structure_solution 'SHELXT (Sheldrick, 2015b)'
_diffrn_ambient_temperature 150(2)
_diffrn_detector_area_resol_mean 7.4074
_diffrn_detector_type 'PhotonII charge-integrating pixel array (CPAD)'
_diffrn_measured_fraction_theta_full 0.998
_diffrn_measured_fraction_theta_max 0.998
_diffrn_measurement_device 'three circle diffractometer'
_diffrn_measurement_device_type 'Bruker AXS D8 Quest'
_diffrn_measurement_method 'omega and phi scans'
_diffrn_radiation_monochromator 'Triumph curved graphite crystal'
_diffrn_radiation_type MoK\a
_diffrn_radiation_wavelength 0.71073
_diffrn_reflns_av_R_equivalents 0.0377
_diffrn_reflns_av_unetI/netI 0.0243
_diffrn_reflns_Laue_measured_fraction_full 0.998
_diffrn_reflns_Laue_measured_fraction_max 0.998
_diffrn_reflns_limit_h_max 13
_diffrn_reflns_limit_h_min -13
_diffrn_reflns_limit_k_max 9
_diffrn_reflns_limit_k_min -9
_diffrn_reflns_limit_l_max 39
_diffrn_reflns_limit_l_min -39
_diffrn_reflns_number 65592
_diffrn_reflns_point_group_measured_fraction_full 0.998
_diffrn_reflns_point_group_measured_fraction_max 0.998
_diffrn_reflns_theta_full 25.242
_diffrn_reflns_theta_max 33.184
_diffrn_reflns_theta_min 2.359
_diffrn_source 'fine focus sealed tube X-ray source'
_diffrn_source_current '30 mA'
_diffrn_source_voltage '50 kV'
_exptl_absorpt_coefficient_mu 0.232
_exptl_absorpt_correction_T_max 0.7465
_exptl_absorpt_correction_T_min 0.6578
_exptl_absorpt_correction_type multi-scan
_exptl_absorpt_process_details
;
 SADABS 2016/2: Krause, L., Herbst-Irmer, R., Sheldrick G.M. & Stalke D.,
 J. Appl. Cryst. 48 (2015) 3-10
;
_exptl_crystal_colour yellow
_exptl_crystal_density_diffrn 1.373
_exptl_crystal_description plate
_exptl_crystal_F_000 616
_exptl_crystal_size_max 0.350
_exptl_crystal_size_mid 0.290
_exptl_crystal_size_min 0.130
_refine_diff_density_max 0.339
_refine_diff_density_min -0.292
_refine_diff_density_rms 0.046
_refine_ls_abs_structure_details
;
 Flack x determined using 4517 quotients [(I+)-(I-)]/[(I+)+(I-)]
 (Parsons, Flack and Wagner, Acta Cryst. B69 (2013) 249-259).
;
_refine_ls_abs_structure_Flack 0.029(10)
_refine_ls_extinction_method none
_refine_ls_goodness_of_fit_ref 1.049
_refine_ls_hydrogen_treatment constr
_refine_ls_matrix_type full
_refine_ls_number_parameters 374
_refine_ls_number_reflns 10845
_refine_ls_number_restraints 1
_refine_ls_restrained_S_all 1.049
_refine_ls_R_factor_all 0.0333
_refine_ls_R_factor_gt 0.0312
_refine_ls_shift/su_max 0.001
_refine_ls_shift/su_mean 0.000
_refine_ls_structure_factor_coef Fsqd
_refine_ls_weighting_details 'w=1/[\s^2^(Fo^2^)+(0.0512P)^2^+0.2011P] where P=(Fo^2^+2Fc^2^)/3'
_refine_ls_weighting_scheme calc
_refine_ls_wR_factor_gt 0.0858
_refine_ls_wR_factor_ref 0.0871
_reflns_Friedel_coverage 0.855
_reflns_Friedel_fraction_full 0.999
_reflns_Friedel_fraction_max 0.997
_reflns_number_gt 10338
_reflns_number_total 10845
_reflns_threshold_expression 'I > 2\s(I)'
_cod_data_source_file d4ra04850d3.cif
_cod_data_source_block EA_1_90_0m
_cod_original_sg_symbol_H-M 'P 21'
_cod_database_code 7249199
_shelx_shelxl_version_number 2018/3
_shelx_space_group_comment
;
The symmetry employed for this shelxl refinement is uniquely defined
by the following loop, which should always be used as a source of
symmetry information in preference to the above space-group names.
They are only intended as comments.
;
_shelx_estimated_absorpt_t_min 0.927
_shelx_estimated_absorpt_t_max 0.972

loop_
_space_group_symop_operation_xyz
'x, y, z'
'-x, y+1/2, -z'

loop_
_atom_site_label
_atom_site_type_symbol
_atom_site_fract_x
_atom_site_fract_y
_atom_site_fract_z
_atom_site_U_iso_or_equiv
_atom_site_adp_type
_atom_site_occupancy
_atom_site_site_symmetry_order
_atom_site_calc_flag
_atom_site_refinement_flags_posn
_atom_site_refinement_flags_adp
_atom_site_refinement_flags_occupancy
_atom_site_disorder_assembly
_atom_site_disorder_group
S1 S 0.48336(4) 0.37466(6) 0.40396(2) 0.02082(7) Uani 1 1 d . . . . .
S2 S 0.69589(4) 0.23430(6) 0.29735(2) 0.01925(7) Uani 1 1 d . . . . .
O1 O 0.05357(15) 0.4561(2) 0.60994(5) 0.0275(2) Uani 1 1 d . . . . .
O2 O 1.11488(16) -0.1818(2) 0.11196(6) 0.0321(3) Uani 1 1 d . . . . .
O3 O 0.20127(14) 1.31834(19) 0.24633(5) 0.0230(2) Uani 1 1 d . . . . .
O4 O 0.35317(13) 1.2170(2) 0.16779(4) 0.0227(2) Uani 1 1 d . . . . .
O5 O 0.6803(3) 0.5080(4) 0.05439(9) 0.0630(6) Uani 1 1 d . . . . .
C1 C 0.35754(17) 0.5661(3) 0.42661(6) 0.0201(3) Uani 1 1 d . . . . .
C2 C 0.33089(16) 0.7280(3) 0.39148(5) 0.0198(2) Uani 1 1 d . . . . .
H2 H 0.266874 0.847314 0.397430 0.024 Uiso 1 1 calc R U . . .
C3 C 0.40836(16) 0.7006(2) 0.34501(5) 0.0177(2) Uani 1 1 d . . . . .
C4 C 0.49768(16) 0.5141(2) 0.34665(6) 0.0179(2) Uani 1 1 d . . . . .
C5 C 0.57946(16) 0.4555(2) 0.30365(6) 0.0173(2) Uani 1 1 d . . . . .
C6 C 0.56841(16) 0.5800(2) 0.25867(5) 0.0171(2) Uani 1 1 d . . . . .
C7 C 0.65496(16) 0.4889(2) 0.21926(6) 0.0187(2) Uani 1 1 d . . . . .
H7 H 0.660825 0.551899 0.186098 0.022 Uiso 1 1 calc R U . . .
C8 C 0.72896(16) 0.3020(2) 0.23367(6) 0.0182(2) Uani 1 1 d . . . . .
C9 C 0.28832(17) 0.5390(3) 0.47620(6) 0.0207(3) Uani 1 1 d . . . . .
C10 C 0.3214(2) 0.3626(3) 0.50812(7) 0.0295(3) Uani 1 1 d . . . . .
H10 H 0.395804 0.261544 0.498645 0.035 Uiso 1 1 calc R U . . .
C11 C 0.2474(2) 0.3314(3) 0.55366(7) 0.0307(4) Uani 1 1 d . . . . .
H11 H 0.271722 0.210555 0.574934 0.037 Uiso 1 1 calc R U . . .
C12 C 0.13881(18) 0.4770(3) 0.56758(6) 0.0232(3) Uani 1 1 d . . . . .
C13 C 0.1066(2) 0.6580(3) 0.53715(7) 0.0273(3) Uani 1 1 d . . . . .
H13 H 0.033929 0.760339 0.547300 0.033 Uiso 1 1 calc R U . . .
C14 C 0.1807(2) 0.6880(3) 0.49222(7) 0.0264(3) Uani 1 1 d . . . . .
H14 H 0.158440 0.811810 0.471757 0.032 Uiso 1 1 calc R U . . .
C15 C 0.0775(2) 0.2674(3) 0.64028(7) 0.0339(4) Uani 1 1 d . . . . .
H15A H 0.058223 0.140545 0.618535 0.051 Uiso 1 1 calc R U . . .
H15B H 0.007602 0.267361 0.668327 0.051 Uiso 1 1 calc R U . . .
H15C H 0.183303 0.264492 0.654887 0.051 Uiso 1 1 calc R U . . .
C16 C 0.82601(16) 0.1681(2) 0.20261(6) 0.0183(2) Uani 1 1 d . . . . .
C17 C 0.86454(19) 0.2368(3) 0.15372(6) 0.0252(3) Uani 1 1 d . . . . .
H17 H 0.824829 0.368753 0.140354 0.030 Uiso 1 1 calc R U . . .
C18 C 0.9594(2) 0.1157(3) 0.12459(7) 0.0282(3) Uani 1 1 d . . . . .
H18 H 0.984254 0.165465 0.091526 0.034 Uiso 1 1 calc R U . . .
C19 C 1.01920(18) -0.0789(3) 0.14328(7) 0.0231(3) Uani 1 1 d . . . . .
C20 C 0.9778(2) -0.1538(3) 0.19066(7) 0.0269(3) Uani 1 1 d . . . . .
H20 H 1.014833 -0.288265 0.203337 0.032 Uiso 1 1 calc R U . . .
C21 C 0.8816(2) -0.0308(3) 0.21972(7) 0.0257(3) Uani 1 1 d . . . . .
H21 H 0.853090 -0.084090 0.252058 0.031 Uiso 1 1 calc R U . . .
C22 C 1.1839(2) -0.3774(3) 0.13085(9) 0.0340(4) Uani 1 1 d . . . . .
H22A H 1.255102 -0.430172 0.106064 0.051 Uiso 1 1 calc R U . . .
H22B H 1.104321 -0.485181 0.135231 0.051 Uiso 1 1 calc R U . . .
H22C H 1.239530 -0.350657 0.164151 0.051 Uiso 1 1 calc R U . . .
C23 C 0.39574(16) 0.8313(2) 0.29948(6) 0.0169(2) Uani 1 1 d . . . . .
C24 C 0.30225(16) 1.0167(2) 0.29668(6) 0.0184(2) Uani 1 1 d . . . . .
H24 H 0.247658 1.056726 0.325693 0.022 Uiso 1 1 calc R U . . .
C25 C 0.28914(16) 1.1401(2) 0.25254(6) 0.0181(2) Uani 1 1 d . . . . .
C26 C 0.37206(16) 1.0820(2) 0.20908(6) 0.0178(2) Uani 1 1 d . . . . .
C27 C 0.46231(16) 0.9006(2) 0.21109(6) 0.0182(2) Uani 1 1 d . . . . .
H27 H 0.516443 0.861885 0.181871 0.022 Uiso 1 1 calc R U . . .
C28 C 0.47569(16) 0.7708(2) 0.25601(5) 0.0168(2) Uani 1 1 d . . . . .
C29 C 0.11290(18) 1.3747(3) 0.28869(6) 0.0242(3) Uani 1 1 d . . . . .
H29A H 0.048495 1.498860 0.279243 0.036 Uiso 1 1 calc R U . . .
H29B H 0.181409 1.410732 0.318712 0.036 Uiso 1 1 calc R U . . .
H29C H 0.048101 1.253136 0.297203 0.036 Uiso 1 1 calc R U . . .
C30 C 0.4340(2) 1.1623(3) 0.12362(6) 0.0258(3) Uani 1 1 d . . . . .
H30A H 0.392276 1.028978 0.108479 0.039 Uiso 1 1 calc R U . . .
H30B H 0.542455 1.142372 0.133911 0.039 Uiso 1 1 calc R U . . .
H30C H 0.422681 1.278076 0.098091 0.039 Uiso 1 1 calc R U . . .
C31 C 0.6328(3) 0.7159(5) 0.06963(10) 0.0493(6) Uani 1 1 d . . . . .
H31A H 0.691172 0.760966 0.101683 0.059 Uiso 1 1 calc R U . . .
H31B H 0.522685 0.714891 0.076133 0.059 Uiso 1 1 calc R U . . .
C32 C 0.6624(3) 0.8677(5) 0.02616(10) 0.0513(6) Uani 1 1 d . . . . .
H32A H 0.679776 1.016207 0.038804 0.062 Uiso 1 1 calc R U . . .
H32B H 0.577469 0.866927 -0.000798 0.062 Uiso 1 1 calc R U . . .
C33 C 0.8081(3) 0.7698(7) 0.00645(11) 0.0638(9) Uani 1 1 d . . . . .
H33A H 0.814048 0.794795 -0.031054 0.077 Uiso 1 1 calc R U . . .
H33B H 0.900512 0.830021 0.024988 0.077 Uiso 1 1 calc R U . . .
C34 C 0.7908(5) 0.5317(8) 0.01815(15) 0.0841(13) Uani 1 1 d . . . . .
H34A H 0.759095 0.452960 -0.013880 0.101 Uiso 1 1 calc R U . . .
H34B H 0.889596 0.472197 0.032082 0.101 Uiso 1 1 calc R U . . .

loop_
_atom_site_aniso_label
_atom_site_aniso_U_11
_atom_site_aniso_U_22
_atom_site_aniso_U_33
_atom_site_aniso_U_23
_atom_site_aniso_U_13
_atom_site_aniso_U_12
S1 0.02046(15) 0.02255(16) 0.01970(15) 0.00355(13) 0.00334(11) 0.00277(13)
S2 0.01764(14) 0.01915(14) 0.02119(15) 0.00278(12) 0.00321(11) 0.00271(12)
O1 0.0287(6) 0.0333(6) 0.0213(5) 0.0058(5) 0.0082(4) 0.0004(5)
O2 0.0327(6) 0.0277(6) 0.0374(7) -0.0015(5) 0.0143(5) 0.0099(5)
O3 0.0235(5) 0.0227(5) 0.0233(5) 0.0012(4) 0.0063(4) 0.0083(4)
O4 0.0251(5) 0.0246(5) 0.0188(5) 0.0037(4) 0.0050(4) 0.0078(4)
O5 0.0678(13) 0.0568(12) 0.0655(13) 0.0089(10) 0.0145(10) 0.0118(11)
C1 0.0179(6) 0.0235(6) 0.0190(6) 0.0009(5) 0.0030(5) 0.0012(5)
C2 0.0191(5) 0.0218(6) 0.0190(6) 0.0004(5) 0.0040(4) 0.0013(5)
C3 0.0162(5) 0.0186(6) 0.0185(6) 0.0001(5) 0.0019(4) -0.0011(4)
C4 0.0166(5) 0.0194(6) 0.0177(6) 0.0019(5) 0.0018(4) -0.0004(5)
C5 0.0144(5) 0.0174(5) 0.0201(6) 0.0005(5) 0.0014(4) 0.0000(4)
C6 0.0154(5) 0.0165(5) 0.0195(6) -0.0008(5) 0.0025(4) -0.0001(4)
C7 0.0178(6) 0.0183(6) 0.0202(6) 0.0006(5) 0.0039(5) 0.0012(5)
C8 0.0165(5) 0.0186(5) 0.0197(6) 0.0001(5) 0.0036(4) 0.0003(4)
C9 0.0188(6) 0.0252(7) 0.0184(6) 0.0029(5) 0.0027(5) 0.0005(5)
C10 0.0295(7) 0.0358(9) 0.0239(7) 0.0095(7) 0.0076(6) 0.0131(7)
C11 0.0344(8) 0.0336(9) 0.0246(7) 0.0102(6) 0.0070(6) 0.0104(7)
C12 0.0217(6) 0.0293(7) 0.0187(6) 0.0037(5) 0.0031(5) -0.0015(6)
C13 0.0284(8) 0.0289(7) 0.0255(7) 0.0051(6) 0.0091(6) 0.0066(6)
C14 0.0299(7) 0.0267(7) 0.0233(7) 0.0057(5) 0.0080(6) 0.0063(6)
C15 0.0415(10) 0.0372(10) 0.0239(7) 0.0082(7) 0.0085(7) -0.0015(8)
C16 0.0154(5) 0.0183(5) 0.0213(6) -0.0003(5) 0.0029(5) 0.0002(4)
C17 0.0290(7) 0.0213(6) 0.0263(7) 0.0055(6) 0.0093(5) 0.0070(6)
C18 0.0321(8) 0.0253(7) 0.0285(8) 0.0046(6) 0.0130(6) 0.0075(6)
C19 0.0205(6) 0.0213(6) 0.0280(7) -0.0018(5) 0.0052(5) 0.0028(5)
C20 0.0316(8) 0.0222(7) 0.0273(7) 0.0027(6) 0.0047(6) 0.0096(6)
C21 0.0320(8) 0.0218(7) 0.0238(7) 0.0032(5) 0.0065(6) 0.0067(6)
C22 0.0285(8) 0.0223(7) 0.0519(12) -0.0066(7) 0.0082(8) 0.0055(6)
C23 0.0158(5) 0.0164(6) 0.0187(6) -0.0003(4) 0.0027(4) -0.0004(4)
C24 0.0177(5) 0.0187(6) 0.0190(6) -0.0004(5) 0.0033(4) 0.0006(5)
C25 0.0169(5) 0.0168(6) 0.0207(6) -0.0009(5) 0.0026(5) 0.0016(5)
C26 0.0170(6) 0.0183(6) 0.0183(6) 0.0008(5) 0.0020(4) 0.0011(4)
C27 0.0187(5) 0.0177(6) 0.0184(6) -0.0002(5) 0.0026(4) 0.0012(5)
C28 0.0158(5) 0.0162(6) 0.0186(6) -0.0003(4) 0.0023(4) -0.0006(4)
C29 0.0232(6) 0.0261(7) 0.0238(7) -0.0026(6) 0.0051(5) 0.0073(6)
C30 0.0278(7) 0.0305(7) 0.0199(6) 0.0041(6) 0.0065(6) 0.0073(6)
C31 0.0483(12) 0.0574(15) 0.0438(12) 0.0030(12) 0.0149(10) 0.0028(12)
C32 0.0587(15) 0.0519(13) 0.0433(12) 0.0066(11) 0.0042(10) 0.0006(13)
C33 0.0406(12) 0.113(3) 0.0386(12) 0.0061(16) 0.0078(9) -0.0084(16)
C34 0.089(3) 0.103(3) 0.064(2) 0.019(2) 0.0293(18) 0.054(2)

loop_
_atom_type_symbol
_atom_type_description
_atom_type_scat_dispersion_real
_atom_type_scat_dispersion_imag
_atom_type_scat_source
C C 0.0033 0.0016 'International Tables Vol C Tables 4.2.6.8 and 6.1.1.4'
H H 0.0000 0.0000 'International Tables Vol C Tables 4.2.6.8 and 6.1.1.4'
O O 0.0106 0.0060 'International Tables Vol C Tables 4.2.6.8 and 6.1.1.4'
S S 0.1246 0.1234 'International Tables Vol C Tables 4.2.6.8 and 6.1.1.4'

loop_
_geom_angle_atom_site_label_1
_geom_angle_atom_site_label_2
_geom_angle_atom_site_label_3
_geom_angle
_geom_angle_site_symmetry_1
_geom_angle_site_symmetry_3
_geom_angle_publ_flag
C4 S1 C1 91.54(7) . . ?
C5 S2 C8 91.73(7) . . ?
C12 O1 C15 116.87(14) . . ?
C19 O2 C22 117.28(15) . . ?
C25 O3 C29 116.20(13) . . ?
C26 O4 C30 116.23(12) . . ?
C34 O5 C31 108.5(3) . . ?
C2 C1 C9 127.31(14) . . ?
C2 C1 S1 111.30(11) . . ?
C9 C1 S1 121.32(12) . . ?
C1 C2 C3 113.77(14) . . ?
C1 C2 H2 123.1 . . ?
C3 C2 H2 123.1 . . ?
C4 C3 C2 111.52(13) . . ?
C4 C3 C23 120.73(13) . . ?
C2 C3 C23 127.64(13) . . ?
C3 C4 C5 120.06(13) . . ?
C3 C4 S1 111.85(11) . . ?
C5 C4 S1 128.02(11) . . ?
C6 C5 C4 120.25(13) . . ?
C6 C5 S2 111.95(11) . . ?
C4 C5 S2 127.78(11) . . ?
C5 C6 C7 111.38(13) . . ?
C5 C6 C28 120.49(13) . . ?
C7 C6 C28 128.12(13) . . ?
C8 C7 C6 113.88(13) . . ?
C8 C7 H7 123.1 . . ?
C6 C7 H7 123.1 . . ?
C7 C8 C16 127.78(14) . . ?
C7 C8 S2 111.04(11) . . ?
C16 C8 S2 121.17(11) . . ?
C10 C9 C14 117.60(14) . . ?
C10 C9 C1 121.97(14) . . ?
C14 C9 C1 120.38(14) . . ?
C9 C10 C11 121.44(16) . . ?
C9 C10 H10 119.3 . . ?
C11 C10 H10 119.3 . . ?
C12 C11 C10 119.62(16) . . ?
C12 C11 H11 120.2 . . ?
C10 C11 H11 120.2 . . ?
O1 C12 C11 124.48(15) . . ?
O1 C12 C13 115.36(15) . . ?
C11 C12 C13 120.15(15) . . ?
C14 C13 C12 119.81(16) . . ?
C14 C13 H13 120.1 . . ?
C12 C13 H13 120.1 . . ?
C13 C14 C9 121.32(15) . . ?
C13 C14 H14 119.3 . . ?
C9 C14 H14 119.3 . . ?
O1 C15 H15A 109.5 . . ?
O1 C15 H15B 109.5 . . ?
H15A C15 H15B 109.5 . . ?
O1 C15 H15C 109.5 . . ?
H15A C15 H15C 109.5 . . ?
H15B C15 H15C 109.5 . . ?
C21 C16 C17 117.48(14) . . ?
C21 C16 C8 122.25(14) . . ?
C17 C16 C8 120.27(14) . . ?
C18 C17 C16 121.04(16) . . ?
C18 C17 H17 119.5 . . ?
C16 C17 H17 119.5 . . ?
C17 C18 C19 120.66(16) . . ?
C17 C18 H18 119.7 . . ?
C19 C18 H18 119.7 . . ?
O2 C19 C20 125.14(15) . . ?
O2 C19 C18 115.66(15) . . ?
C20 C19 C18 119.20(15) . . ?
C19 C20 C21 119.71(15) . . ?
C19 C20 H20 120.1 . . ?
C21 C20 H20 120.1 . . ?
C16 C21 C20 121.81(15) . . ?
C16 C21 H21 119.1 . . ?
C20 C21 H21 119.1 . . ?
O2 C22 H22A 109.5 . . ?
O2 C22 H22B 109.5 . . ?
H22A C22 H22B 109.5 . . ?
O2 C22 H22C 109.5 . . ?
H22A C22 H22C 109.5 . . ?
H22B C22 H22C 109.5 . . ?
C28 C23 C24 119.34(13) . . ?
C28 C23 C3 119.26(12) . . ?
C24 C23 C3 121.39(13) . . ?
C25 C24 C23 121.08(13) . . ?
C25 C24 H24 119.5 . . ?
C23 C24 H24 119.5 . . ?
O3 C25 C24 124.99(13) . . ?
O3 C25 C26 115.34(13) . . ?
C24 C25 C26 119.67(13) . . ?
O4 C26 C27 125.22(13) . . ?
O4 C26 C25 114.92(13) . . ?
C27 C26 C25 119.86(13) . . ?
C26 C27 C28 121.12(13) . . ?
C26 C27 H27 119.4 . . ?
C28 C27 H27 119.4 . . ?
C23 C28 C27 118.92(12) . . ?
C23 C28 C6 119.19(12) . . ?
C27 C28 C6 121.90(12) . . ?
O3 C29 H29A 109.5 . . ?
O3 C29 H29B 109.5 . . ?
H29A C29 H29B 109.5 . . ?
O3 C29 H29C 109.5 . . ?
H29A C29 H29C 109.5 . . ?
H29B C29 H29C 109.5 . . ?
O4 C30 H30A 109.5 . . ?
O4 C30 H30B 109.5 . . ?
H30A C30 H30B 109.5 . . ?
O4 C30 H30C 109.5 . . ?
H30A C30 H30C 109.5 . . ?
H30B C30 H30C 109.5 . . ?
O5 C31 C32 107.2(2) . . ?
O5 C31 H31A 110.3 . . ?
C32 C31 H31A 110.3 . . ?
O5 C31 H31B 110.3 . . ?
C32 C31 H31B 110.3 . . ?
H31A C31 H31B 108.5 . . ?
C31 C32 C33 100.7(2) . . ?
C31 C32 H32A 111.6 . . ?
C33 C32 H32A 111.6 . . ?
C31 C32 H32B 111.6 . . ?
C33 C32 H32B 111.6 . . ?
H32A C32 H32B 109.4 . . ?
C34 C33 C32 103.1(2) . . ?
C34 C33 H33A 111.2 . . ?
C32 C33 H33A 111.2 . . ?
C34 C33 H33B 111.2 . . ?
C32 C33 H33B 111.2 . . ?
H33A C33 H33B 109.1 . . ?
O5 C34 C33 108.6(3) . . ?
O5 C34 H34A 110.0 . . ?
C33 C34 H34A 110.0 . . ?
O5 C34 H34B 110.0 . . ?
C33 C34 H34B 110.0 . . ?
H34A C34 H34B 108.4 . . ?

loop_
_geom_bond_atom_site_label_1
_geom_bond_atom_site_label_2
_geom_bond_distance
_geom_bond_site_symmetry_2
_geom_bond_publ_flag
S1 C4 1.7334(15) . ?
S1 C1 1.7507(16) . ?
S2 C5 1.7290(15) . ?
S2 C8 1.7469(15) . ?
O1 C12 1.3730(19) . ?
O1 C15 1.423(2) . ?
O2 C19 1.3633(19) . ?
O2 C22 1.434(2) . ?
O3 C25 1.3555(18) . ?
O3 C29 1.4270(18) . ?
O4 C26 1.3644(18) . ?
O4 C30 1.4251(19) . ?
O5 C34 1.399(4) . ?
O5 C31 1.424(4) . ?
C1 C2 1.370(2) . ?
C1 C9 1.466(2) . ?
C2 C3 1.4301(19) . ?
C2 H2 0.9500 . ?
C3 C4 1.400(2) . ?
C3 C23 1.433(2) . ?
C4 C5 1.411(2) . ?
C5 C6 1.399(2) . ?
C6 C7 1.428(2) . ?
C6 C28 1.4395(19) . ?
C7 C8 1.374(2) . ?
C7 H7 0.9500 . ?
C8 C16 1.468(2) . ?
C9 C10 1.396(2) . ?
C9 C14 1.404(2) . ?
C10 C11 1.396(2) . ?
C10 H10 0.9500 . ?
C11 C12 1.379(2) . ?
C11 H11 0.9500 . ?
C12 C13 1.396(2) . ?
C13 C14 1.382(2) . ?
C13 H13 0.9500 . ?
C14 H14 0.9500 . ?
C15 H15A 0.9800 . ?
C15 H15B 0.9800 . ?
C15 H15C 0.9800 . ?
C16 C21 1.394(2) . ?
C16 C17 1.400(2) . ?
C17 C18 1.382(2) . ?
C17 H17 0.9500 . ?
C18 C19 1.396(2) . ?
C18 H18 0.9500 . ?
C19 C20 1.384(2) . ?
C20 C21 1.395(2) . ?
C20 H20 0.9500 . ?
C21 H21 0.9500 . ?
C22 H22A 0.9800 . ?
C22 H22B 0.9800 . ?
C22 H22C 0.9800 . ?
C23 C28 1.4154(19) . ?
C23 C24 1.416(2) . ?
C24 C25 1.378(2) . ?
C24 H24 0.9500 . ?
C25 C26 1.426(2) . ?
C26 C27 1.379(2) . ?
C27 C28 1.417(2) . ?
C27 H27 0.9500 . ?
C29 H29A 0.9800 . ?
C29 H29B 0.9800 . ?
C29 H29C 0.9800 . ?
C30 H30A 0.9800 . ?
C30 H30B 0.9800 . ?
C30 H30C 0.9800 . ?
C31 C32 1.507(4) . ?
C31 H31A 0.9900 . ?
C31 H31B 0.9900 . ?
C32 C33 1.532(4) . ?
C32 H32A 0.9900 . ?
C32 H32B 0.9900 . ?
C33 C34 1.523(6) . ?
C33 H33A 0.9900 . ?
C33 H33B 0.9900 . ?
C34 H34A 0.9900 . ?
C34 H34B 0.9900 . ?

loop_
_geom_torsion_atom_site_label_1
_geom_torsion_atom_site_label_2
_geom_torsion_atom_site_label_3
_geom_torsion_atom_site_label_4
_geom_torsion
_geom_torsion_site_symmetry_1
_geom_torsion_site_symmetry_2
_geom_torsion_site_symmetry_3
_geom_torsion_site_symmetry_4
_geom_torsion_publ_flag
C4 S1 C1 C2 -0.53(12) . . . . ?
C4 S1 C1 C9 176.62(13) . . . . ?
C9 C1 C2 C3 -175.79(15) . . . . ?
S1 C1 C2 C3 1.15(17) . . . . ?
C1 C2 C3 C4 -1.34(19) . . . . ?
C1 C2 C3 C23 174.93(14) . . . . ?
C2 C3 C4 C5 178.05(13) . . . . ?
C23 C3 C4 C5 1.5(2) . . . . ?
C2 C3 C4 S1 0.91(16) . . . . ?
C23 C3 C4 S1 -175.66(11) . . . . ?
C1 S1 C4 C3 -0.24(12) . . . . ?
C1 S1 C4 C5 -177.10(14) . . . . ?
C3 C4 C5 C6 -1.8(2) . . . . ?
S1 C4 C5 C6 174.86(11) . . . . ?
C3 C4 C5 S2 179.92(11) . . . . ?
S1 C4 C5 S2 -3.4(2) . . . . ?
C8 S2 C5 C6 -1.09(11) . . . . ?
C8 S2 C5 C4 177.33(14) . . . . ?
C4 C5 C6 C7 -177.77(13) . . . . ?
S2 C5 C6 C7 0.78(16) . . . . ?
C4 C5 C6 C28 1.0(2) . . . . ?
S2 C5 C6 C28 179.57(11) . . . . ?
C5 C6 C7 C8 0.08(18) . . . . ?
C28 C6 C7 C8 -178.59(14) . . . . ?
C6 C7 C8 C16 179.66(14) . . . . ?
C6 C7 C8 S2 -0.89(16) . . . . ?
C5 S2 C8 C7 1.13(12) . . . . ?
C5 S2 C8 C16 -179.38(12) . . . . ?
C2 C1 C9 C10 177.95(17) . . . . ?
S1 C1 C9 C10 1.3(2) . . . . ?
C2 C1 C9 C14 0.5(3) . . . . ?
S1 C1 C9 C14 -176.18(13) . . . . ?
C14 C9 C10 C11 1.7(3) . . . . ?
C1 C9 C10 C11 -175.82(18) . . . . ?
C9 C10 C11 C12 0.2(3) . . . . ?
C15 O1 C12 C11 -1.8(3) . . . . ?
C15 O1 C12 C13 176.70(17) . . . . ?
C10 C11 C12 O1 176.40(18) . . . . ?
C10 C11 C12 C13 -2.0(3) . . . . ?
O1 C12 C13 C14 -176.74(17) . . . . ?
C11 C12 C13 C14 1.8(3) . . . . ?
C12 C13 C14 C9 0.2(3) . . . . ?
C10 C9 C14 C13 -1.9(3) . . . . ?
C1 C9 C14 C13 175.66(17) . . . . ?
C7 C8 C16 C21 -172.88(16) . . . . ?
S2 C8 C16 C21 7.7(2) . . . . ?
C7 C8 C16 C17 6.3(2) . . . . ?
S2 C8 C16 C17 -173.08(12) . . . . ?
C21 C16 C17 C18 -2.7(3) . . . . ?
C8 C16 C17 C18 178.07(16) . . . . ?
C16 C17 C18 C19 0.1(3) . . . . ?
C22 O2 C19 C20 -3.3(3) . . . . ?
C22 O2 C19 C18 177.28(16) . . . . ?
C17 C18 C19 O2 -178.19(17) . . . . ?
C17 C18 C19 C20 2.4(3) . . . . ?
O2 C19 C20 C21 178.48(17) . . . . ?
C18 C19 C20 C21 -2.1(3) . . . . ?
C17 C16 C21 C20 2.9(3) . . . . ?
C8 C16 C21 C20 -177.85(16) . . . . ?
C19 C20 C21 C16 -0.5(3) . . . . ?
C4 C3 C23 C28 -0.4(2) . . . . ?
C2 C3 C23 C28 -176.40(14) . . . . ?
C4 C3 C23 C24 178.07(13) . . . . ?
C2 C3 C23 C24 2.1(2) . . . . ?
C28 C23 C24 C25 -0.7(2) . . . . ?
C3 C23 C24 C25 -179.17(13) . . . . ?
C29 O3 C25 C24 -2.2(2) . . . . ?
C29 O3 C25 C26 177.73(13) . . . . ?
C23 C24 C25 O3 179.29(13) . . . . ?
C23 C24 C25 C26 -0.6(2) . . . . ?
C30 O4 C26 C27 0.2(2) . . . . ?
C30 O4 C26 C25 -179.65(14) . . . . ?
O3 C25 C26 O4 1.23(19) . . . . ?
C24 C25 C26 O4 -178.84(13) . . . . ?
O3 C25 C26 C27 -178.64(13) . . . . ?
C24 C25 C26 C27 1.3(2) . . . . ?
O4 C26 C27 C28 179.51(14) . . . . ?
C25 C26 C27 C28 -0.6(2) . . . . ?
C24 C23 C28 C27 1.3(2) . . . . ?
C3 C23 C28 C27 179.83(13) . . . . ?
C24 C23 C28 C6 -178.86(13) . . . . ?
C3 C23 C28 C6 -0.31(19) . . . . ?
C26 C27 C28 C23 -0.6(2) . . . . ?
C26 C27 C28 C6 179.51(13) . . . . ?
C5 C6 C28 C23 0.0(2) . . . . ?
C7 C6 C28 C23 178.59(14) . . . . ?
C5 C6 C28 C27 179.87(13) . . . . ?
C7 C6 C28 C27 -1.6(2) . . . . ?
C34 O5 C31 C32 24.9(3) . . . . ?
O5 C31 C32 C33 -34.4(3) . . . . ?
C31 C32 C33 C34 30.3(3) . . . . ?
C31 O5 C34 C33 -4.1(4) . . . . ?
C32 C33 C34 O5 -17.5(4) . . . . ?
